data_7715503
loop_
_publ_author_name
'Tran, Phuong M.'
'Wang, Yuzhong'
'Lahm, Mitchell E.'
'Wei, Pingrong'
'Schaefer, 3rd, Henry F'
'Robinson, Gregory H.'

_publ_section_title
;
 Unusual nucleophilic reactivity of a dithiolene-based N-heterocyclic
 silane.
;
_journal_issue 14
_journal_name_full 'Dalton transactions (Cambridge, England : 2003)'
_journal_page_first 6178
_journal_page_last 6183
_journal_paper_doi 10.1039/d3dt03843b
_journal_volume 53
_journal_year 2024
_chemical_formula_sum 'C67 H86 B2 Br6 N4 S3 Si'
_chemical_formula_weight 1572.74
_space_group_crystal_system triclinic
_space_group_IT_number 2
_space_group_name_Hall '-P 1'
_space_group_name_H-M_alt 'P -1'
_atom_sites_solution_hydrogens mixed
_audit_creation_method SHELXL-2018/3
_audit_update_record
;
2023-09-12 deposited with the CCDC.	2024-03-20 downloaded from the CCDC.
;
_cell_angle_alpha 81.044(2)
_cell_angle_beta 83.385(2)
_cell_angle_gamma 71.370(2)
_cell_formula_units_Z 2
_cell_length_a 11.0692(8)
_cell_length_b 16.5906(12)
_cell_length_c 21.0529(15)
_cell_measurement_reflns_used 9447
_cell_measurement_temperature 135(2)
_cell_measurement_theta_max 35.57
_cell_measurement_theta_min 2.34
_cell_volume 3610.1(5)
_computing_cell_refinement 'Bruker SAINT'
_computing_data_collection 'Bruker APEX3'
_computing_data_reduction 'Bruker SAINT'
_computing_molecular_graphics 'Bruker SHELXTL'
_computing_publication_material 'Bruker SHELXTL'
_computing_structure_refinement 'SHELXL-2018/3 (Sheldrick, 2018)'
_computing_structure_solution 'SHELXT 2014/5 (Sheldrick, 2014)'
_diffrn_ambient_temperature 135(2)
_diffrn_measured_fraction_theta_full 0.999
_diffrn_measured_fraction_theta_max 1.000
_diffrn_measurement_device_type 'Bruker D8 Quest PHOTON 100 CMOS'
_diffrn_measurement_method 'Omega/phi scans'
_diffrn_radiation_type MoK\a
_diffrn_radiation_wavelength 0.71073
_diffrn_reflns_av_R_equivalents 0.0920
_diffrn_reflns_av_unetI/netI 0.0751
_diffrn_reflns_Laue_measured_fraction_full 0.999
_diffrn_reflns_Laue_measured_fraction_max 1.000
_diffrn_reflns_limit_h_max 17
_diffrn_reflns_limit_h_min -17
_diffrn_reflns_limit_k_max 26
_diffrn_reflns_limit_k_min -26
_diffrn_reflns_limit_l_max 33
_diffrn_reflns_limit_l_min -33
_diffrn_reflns_number 178861
_diffrn_reflns_point_group_measured_fraction_full 0.999
_diffrn_reflns_point_group_measured_fraction_max 1.000
_diffrn_reflns_theta_full 25.242
_diffrn_reflns_theta_max 34.338
_diffrn_reflns_theta_min 1.946
_diffrn_source Imus
_exptl_absorpt_coefficient_mu 3.480
_exptl_absorpt_correction_T_max 0.7470
_exptl_absorpt_correction_T_min 0.3820
_exptl_absorpt_correction_type multi-scan
_exptl_absorpt_process_details 'BRUKER SADABS'
_exptl_crystal_colour yellow
_exptl_crystal_density_diffrn 1.447
_exptl_crystal_description plate
_exptl_crystal_F_000 1596
_exptl_crystal_size_max 0.300
_exptl_crystal_size_mid 0.230
_exptl_crystal_size_min 0.140
_refine_diff_density_max 0.998
_refine_diff_density_min -1.256
_refine_diff_density_rms 0.112
_refine_ls_extinction_method none
_refine_ls_goodness_of_fit_ref 1.025
_refine_ls_hydrogen_treatment mixed
_refine_ls_matrix_type full
_refine_ls_number_parameters 863
_refine_ls_number_reflns 30247
_refine_ls_number_restraints 514
_refine_ls_restrained_S_all 1.028
_refine_ls_R_factor_all 0.0984
_refine_ls_R_factor_gt 0.0441
_refine_ls_shift/su_max 0.002
_refine_ls_shift/su_mean 0.000
_refine_ls_structure_factor_coef Fsqd
_refine_ls_weighting_details 'w=1/[\s^2^(Fo^2^)+(0.0421P)^2^+0.8911P] where P=(Fo^2^+2Fc^2^)/3'
_refine_ls_weighting_scheme calc
_refine_ls_wR_factor_gt 0.0909
_refine_ls_wR_factor_ref 0.1072
_reflns_Friedel_coverage 0.000
_reflns_number_gt 18897
_reflns_number_total 30247
_reflns_threshold_expression 'I > 2\s(I)'
_cod_data_source_file d3dt03843b2.cif
_cod_data_source_block j1_a
_cod_depositor_comments 'Adding full bibliography for 7715503--7715508.cif.'
_cod_database_code 7715503
_shelx_shelxl_version_number 2018/3
_shelx_space_group_comment
;
The symmetry employed for this shelxl refinement is uniquely defined
by the following loop, which should always be used as a source of
symmetry information in preference to the above space-group names.
They are only intended as comments.
;
_shelx_estimated_absorpt_t_min 0.422
_shelx_estimated_absorpt_t_max 0.641

loop_
_space_group_symop_operation_xyz
'x, y, z'
'-x, -y, -z'

loop_
_atom_site_label
_atom_site_type_symbol
_atom_site_fract_x
_atom_site_fract_y
_atom_site_fract_z
_atom_site_U_iso_or_equiv
_atom_site_adp_type
_atom_site_occupancy
_atom_site_site_symmetry_order
_atom_site_calc_flag
_atom_site_refinement_flags_posn
_atom_site_refinement_flags_adp
_atom_site_refinement_flags_occupancy
_atom_site_disorder_assembly
_atom_site_disorder_group
Si1 Si 0.16802(5) 0.61723(4) 0.77553(3) 0.01358(11) Uani 1 1 d . . . . .
S1 S 0.28458(5) 0.84806(3) 0.50542(2) 0.01563(10) Uani 1 1 d . . . . .
S2 S 0.34181(5) 0.64473(4) 0.74274(3) 0.01881(10) Uani 1 1 d . . . . .
S3 S 0.04495(4) 0.68291(3) 0.69976(3) 0.01702(10) Uani 1 1 d . . . . .
B1 B 0.4134(2) 0.78384(15) 0.44671(12) 0.0166(4) Uani 1 1 d . . . . .
B2 B -0.0200(3) 0.48010(17) 0.86120(13) 0.0227(5) Uani 1 1 d . . . . .
Br1 Br 0.40774(2) 0.66443(2) 0.45114(2) 0.02364(5) Uani 1 1 d . . . . .
Br2 Br 0.58859(2) 0.78558(2) 0.45928(2) 0.02603(6) Uani 1 1 d . . . . .
Br3 Br 0.35916(2) 0.85348(2) 0.36091(2) 0.02795(6) Uani 1 1 d . . . . .
Br4 Br 0.03363(3) 0.35697(2) 0.84965(2) 0.04438(8) Uani 1 1 d . . . . .
Br5 Br -0.13722(2) 0.49884(2) 0.94360(2) 0.03445(7) Uani 1 1 d . . . . .
Br6 Br -0.11922(2) 0.55442(2) 0.78702(2) 0.02687(6) Uani 1 1 d . . . . .
N1 N 0.35064(15) 0.73748(11) 0.62006(8) 0.0128(3) Uani 1 1 d . . . . .
N2 N 0.15462(15) 0.76472(11) 0.59316(8) 0.0136(3) Uani 1 1 d . . . . .
N3 N 0.18985(16) 0.51509(11) 0.80843(8) 0.0154(3) Uani 1 1 d . . . . .
N4 N 0.08941(15) 0.65613(11) 0.85057(8) 0.0150(3) Uani 1 1 d . . . . .
C1 C 0.26866(17) 0.77796(12) 0.57317(10) 0.0128(4) Uani 1 1 d . . . . .
C2 C 0.28468(18) 0.70004(13) 0.66975(10) 0.0142(4) Uani 1 1 d . . . . .
C3 C 0.16363(17) 0.71729(13) 0.65311(10) 0.0138(4) Uani 1 1 d . . . . .
C4 C 0.03142(17) 0.81235(13) 0.56695(10) 0.0140(4) Uani 1 1 d . . . . .
C5 C -0.01498(18) 0.77789(13) 0.52195(10) 0.0163(4) Uani 1 1 d . . . . .
C6 C -0.13714(19) 0.82377(15) 0.50260(11) 0.0223(5) Uani 1 1 d . . . . .
H6 H -0.171828 0.803530 0.471341 0.027 Uiso 1 1 calc R U . . .
C7 C -0.2088(2) 0.89788(15) 0.52780(12) 0.0241(5) Uani 1 1 d . . . . .
H7 H -0.292819 0.926707 0.514811 0.029 Uiso 1 1 calc R U . . .
C8 C -0.15965(19) 0.93041(14) 0.57157(11) 0.0214(4) Uani 1 1 d . . . . .
H8 H -0.209749 0.981824 0.588133 0.026 Uiso 1 1 calc R U . . .
C9 C -0.03599(18) 0.88829(13) 0.59202(10) 0.0164(4) Uani 1 1 d . . . . .
C10 C 0.0181(2) 0.92855(14) 0.63725(11) 0.0198(4) Uani 1 1 d . . . . .
H10 H 0.105976 0.889726 0.646116 0.024 Uiso 1 1 calc R U . . .
C11 C 0.0305(2) 1.01490(15) 0.60535(13) 0.0285(5) Uani 1 1 d . . . . .
H11A H 0.065594 1.039933 0.635255 0.043 Uiso 1 1 calc R U . . .
H11B H 0.087823 1.006679 0.566168 0.043 Uiso 1 1 calc R U . . .
H11C H -0.053852 1.053547 0.594123 0.043 Uiso 1 1 calc R U . . .
C12 C -0.0603(3) 0.93769(18) 0.70170(12) 0.0334(6) Uani 1 1 d . . . . .
H12A H -0.021814 0.963916 0.729251 0.050 Uiso 1 1 calc R U . . .
H12B H -0.147897 0.974071 0.694419 0.050 Uiso 1 1 calc R U . . .
H12C H -0.061396 0.880953 0.722864 0.050 Uiso 1 1 calc R U . . .
C13 C 0.0584(2) 0.69570(14) 0.49429(11) 0.0208(4) Uani 1 1 d . . . . .
H13 H 0.143954 0.672774 0.512646 0.025 Uiso 1 1 calc R U . . .
C14 C 0.0789(2) 0.71279(18) 0.42088(12) 0.0315(6) Uani 1 1 d . . . . .
H14A H 0.126443 0.658934 0.403816 0.047 Uiso 1 1 calc R U . . .
H14B H -0.004192 0.736650 0.402116 0.047 Uiso 1 1 calc R U . . .
H14C H 0.127463 0.753723 0.409713 0.047 Uiso 1 1 calc R U . . .
C15 C -0.0116(2) 0.62805(16) 0.51285(14) 0.0302(5) Uani 1 1 d . . . . .
H15A H 0.037516 0.575450 0.494459 0.045 Uiso 1 1 calc R U . . .
H15B H -0.020314 0.615566 0.559902 0.045 Uiso 1 1 calc R U . . .
H15C H -0.096543 0.649976 0.496023 0.045 Uiso 1 1 calc R U . . .
C16 C 0.47885(17) 0.74046(13) 0.62608(9) 0.0139(4) Uani 1 1 d . . . . .
C17 C 0.58191(18) 0.66558(14) 0.62422(10) 0.0175(4) Uani 1 1 d . . . . .
C18 C 0.7003(2) 0.67085(16) 0.63612(11) 0.0243(5) Uani 1 1 d . . . . .
H18 H 0.772792 0.621113 0.635860 0.029 Uiso 1 1 calc R U . . .
C19 C 0.7148(2) 0.74630(17) 0.64825(12) 0.0276(5) Uani 1 1 d . . . . .
H19 H 0.796763 0.748168 0.655826 0.033 Uiso 1 1 calc R U . . .
C20 C 0.6106(2) 0.81931(16) 0.64944(11) 0.0240(5) Uani 1 1 d . . . . .
H20 H 0.622294 0.871183 0.657091 0.029 Uiso 1 1 calc R U . . .
C21 C 0.48890(19) 0.81842(14) 0.63967(10) 0.0173(4) Uani 1 1 d . . . . .
C22 C 0.3757(2) 0.89854(14) 0.64625(11) 0.0196(4) Uani 1 1 d . . . . .
H22 H 0.306292 0.894345 0.621687 0.024 Uiso 1 1 calc R U . . .
C23 C 0.4062(3) 0.98072(16) 0.61768(14) 0.0338(6) Uani 1 1 d . . . . .
H23A H 0.330270 1.030195 0.623207 0.051 Uiso 1 1 calc R U . . .
H23B H 0.476121 0.985837 0.639810 0.051 Uiso 1 1 calc R U . . .
H23C H 0.431859 0.978921 0.571657 0.051 Uiso 1 1 calc R U . . .
C24 C 0.3251(3) 0.90112(18) 0.71679(13) 0.0353(6) Uani 1 1 d . . . . .
H24A H 0.252210 0.952951 0.720597 0.053 Uiso 1 1 calc R U . . .
H24B H 0.297872 0.850371 0.732293 0.053 Uiso 1 1 calc R U . . .
H24C H 0.392824 0.901688 0.742733 0.053 Uiso 1 1 calc R U . . .
C25 C 0.5761(2) 0.58043(14) 0.60867(11) 0.0210(4) Uani 1 1 d . . . . .
H25 H 0.486903 0.588018 0.598274 0.025 Uiso 1 1 calc R U . . .
C26 C 0.6115(3) 0.50834(16) 0.66500(13) 0.0337(6) Uani 1 1 d . . . . .
H26A H 0.606337 0.455076 0.652594 0.050 Uiso 1 1 calc R U . . .
H26B H 0.698849 0.500052 0.675799 0.050 Uiso 1 1 calc R U . . .
H26C H 0.552096 0.523870 0.702578 0.050 Uiso 1 1 calc R U . . .
C27 C 0.6671(2) 0.55301(15) 0.54943(12) 0.0268(5) Uani 1 1 d . . . . .
H27A H 0.662515 0.498138 0.539883 0.040 Uiso 1 1 calc R U . . .
H27B H 0.641901 0.596715 0.512253 0.040 Uiso 1 1 calc R U . . .
H27C H 0.754765 0.546725 0.558444 0.040 Uiso 1 1 calc R U . . .
C28 C 0.1070(2) 0.50935(14) 0.86827(10) 0.0168(4) Uani 1 1 d . . . . .
H28 H 0.154(2) 0.4695(17) 0.9008(13) 0.027(7) Uiso 1 1 d . . . . .
C29 C 0.06703(19) 0.59394(14) 0.89026(10) 0.0170(4) Uani 1 1 d . . . . .
H29 H 0.026(2) 0.6067(15) 0.9305(12) 0.020 Uiso 1 1 d . U . . .
C30 C 0.0562(2) 0.74434(13) 0.86461(10) 0.0178(4) Uani 1 1 d . . . . .
C31 C -0.0709(2) 0.79758(15) 0.86121(11) 0.0225(5) Uani 1 1 d . . . . .
C32 C -0.0938(2) 0.88309(15) 0.86944(12) 0.0300(5) Uani 1 1 d . . . . .
H32 H -0.178496 0.921300 0.868094 0.036 Uiso 1 1 calc R U . . .
C33 C 0.0038(3) 0.91326(16) 0.87947(13) 0.0345(6) Uani 1 1 d . . . . .
H33 H -0.013452 0.972483 0.882457 0.041 Uiso 1 1 calc R U . . .
C34 C 0.1266(3) 0.85809(16) 0.88523(13) 0.0315(6) Uani 1 1 d . . . . .
H34 H 0.192343 0.879736 0.893390 0.038 Uiso 1 1 calc R U . . .
C35 C 0.1559(2) 0.77155(15) 0.87930(11) 0.0227(4) Uani 1 1 d . . . . .
C36 C 0.2848(2) 0.70787(15) 0.89666(12) 0.0242(5) Uani 1 1 d . . . . .
H36 H 0.301108 0.658269 0.871855 0.029 Uiso 1 1 calc R U . . .
C37 C 0.2756(3) 0.67415(18) 0.96829(13) 0.0346(6) Uani 1 1 d . . . . .
H37A H 0.357928 0.633072 0.980207 0.052 Uiso 1 1 calc R U . . .
H37B H 0.253724 0.722089 0.993830 0.052 Uiso 1 1 calc R U . . .
H37C H 0.209234 0.645656 0.976770 0.052 Uiso 1 1 calc R U . . .
C38 C 0.3979(3) 0.74300(19) 0.88066(15) 0.0397(7) Uani 1 1 d . . . . .
H38A H 0.476536 0.698149 0.893320 0.059 Uiso 1 1 calc R U . . .
H38B H 0.405329 0.761364 0.834215 0.059 Uiso 1 1 calc R U . . .
H38C H 0.384445 0.792060 0.904161 0.059 Uiso 1 1 calc R U . . .
C39 C -0.1810(2) 0.76422(17) 0.85464(13) 0.0311(6) Uani 1 1 d . . . . .
H39 H -0.144059 0.706150 0.840123 0.037 Uiso 1 1 calc R U . . .
C40 C -0.2734(3) 0.8200(2) 0.80583(15) 0.0437(7) Uani 1 1 d . . . . .
H40A H -0.341780 0.794914 0.804019 0.066 Uiso 1 1 calc R U . . .
H40B H -0.310431 0.877656 0.818682 0.066 Uiso 1 1 calc R U . . .
H40C H -0.227739 0.823507 0.763263 0.066 Uiso 1 1 calc R U . . .
C41 C -0.2527(3) 0.7538(2) 0.92049(17) 0.0560(9) Uani 1 1 d . . . . .
H41A H -0.192368 0.717718 0.951735 0.084 Uiso 1 1 calc R U . . .
H41B H -0.293546 0.810279 0.934924 0.084 Uiso 1 1 calc R U . . .
H41C H -0.318120 0.726810 0.917001 0.084 Uiso 1 1 calc R U . . .
C42 C 0.29590(19) 0.44232(13) 0.79076(10) 0.0182(4) Uani 1 1 d . . . . .
C43 C 0.4011(2) 0.41138(14) 0.82934(11) 0.0215(4) Uani 1 1 d . . . . .
C44 C 0.5041(2) 0.34299(16) 0.81112(13) 0.0321(6) Uani 1 1 d . . . . .
H44 H 0.574845 0.320199 0.837172 0.039 Uiso 1 1 calc R U . . .
C45 C 0.5046(3) 0.30808(17) 0.75603(13) 0.0363(6) Uani 1 1 d . . . . .
H45 H 0.575483 0.261453 0.744243 0.044 Uiso 1 1 calc R U . . .
C46 C 0.4026(2) 0.34054(16) 0.71784(12) 0.0309(6) Uani 1 1 d . . . . .
H46 H 0.404821 0.316298 0.679549 0.037 Uiso 1 1 calc R U . . .
C47 C 0.2960(2) 0.40824(14) 0.73408(11) 0.0209(4) Uani 1 1 d . . . . .
C48 C 0.1924(2) 0.44567(16) 0.68679(12) 0.0265(5) Uani 1 1 d . . . . .
H48 H 0.119762 0.488822 0.707615 0.032 Uiso 1 1 calc R U . . .
C49 C 0.2450(3) 0.49193(18) 0.62705(12) 0.0358(6) Uani 1 1 d . . . . .
H49A H 0.178633 0.516259 0.596296 0.054 Uiso 1 1 calc R U . . .
H49B H 0.271224 0.538066 0.639462 0.054 Uiso 1 1 calc R U . . .
H49C H 0.318898 0.451177 0.607004 0.054 Uiso 1 1 calc R U . . .
C50 C 0.1409(3) 0.3778(2) 0.66758(16) 0.0467(8) Uani 1 1 d . . . . .
H50A H 0.074652 0.405397 0.637155 0.070 Uiso 1 1 calc R U . . .
H50B H 0.210873 0.334675 0.647219 0.070 Uiso 1 1 calc R U . . .
H50C H 0.104415 0.350066 0.706117 0.070 Uiso 1 1 calc R U . . .
C51 C 0.4104(2) 0.44905(15) 0.88920(11) 0.0229(5) Uani 1 1 d . . . . .
H51 H 0.333656 0.500478 0.893160 0.027 Uiso 1 1 calc R U . . .
C52 C 0.4083(3) 0.38517(18) 0.94977(12) 0.0329(6) Uani 1 1 d . . . . .
H52A H 0.414354 0.410841 0.987698 0.049 Uiso 1 1 calc R U . . .
H52B H 0.328247 0.370717 0.954052 0.049 Uiso 1 1 calc R U . . .
H52C H 0.480750 0.333004 0.946367 0.049 Uiso 1 1 calc R U . . .
C53 C 0.5295(2) 0.47889(18) 0.88369(14) 0.0351(6) Uani 1 1 d . . . . .
H53A H 0.532694 0.502800 0.922965 0.053 Uiso 1 1 calc R U . . .
H53B H 0.606281 0.429985 0.878175 0.053 Uiso 1 1 calc R U . . .
H53C H 0.525413 0.522922 0.846406 0.053 Uiso 1 1 calc R U . . .
C54 C 0.8770(12) 0.1553(9) 0.8188(4) 0.097(3) Uani 0.548(9) 1 d DG U P A 1
C55 C 0.9493(10) 0.1547(9) 0.8687(5) 0.113(4) Uani 0.548(9) 1 d DG U P A 1
H55 H 1.024849 0.171058 0.859603 0.136 Uiso 0.548(9) 1 calc R U P A 1
C56 C 0.9110(11) 0.1300(7) 0.9320(4) 0.129(4) Uani 0.548(9) 1 d DG U P A 1
H56 H 0.960455 0.129624 0.966135 0.154 Uiso 0.548(9) 1 calc R U P A 1
C57 C 0.8005(11) 0.1060(6) 0.9453(4) 0.135(4) Uani 0.548(9) 1 d DG U P A 1
H57 H 0.774353 0.089219 0.988569 0.162 Uiso 0.548(9) 1 calc R U P A 1
C58 C 0.7282(10) 0.1067(8) 0.8954(6) 0.117(4) Uani 0.548(9) 1 d DG U P A 1
H58 H 0.652644 0.090246 0.904470 0.141 Uiso 0.548(9) 1 calc R U P A 1
C59 C 0.7664(11) 0.1313(9) 0.8321(5) 0.095(3) Uani 0.548(9) 1 d DG U P A 1
H59 H 0.717036 0.131679 0.797936 0.114 Uiso 0.548(9) 1 calc R U P A 1
C60 C 0.9180(16) 0.1840(9) 0.7509(5) 0.139(5) Uani 0.548(9) 1 d D U P A 1
H60A H 0.909832 0.245170 0.746297 0.208 Uiso 0.548(9) 1 calc R U P A 1
H60B H 0.863592 0.174490 0.721009 0.208 Uiso 0.548(9) 1 calc R U P A 1
H60C H 1.007171 0.151124 0.740916 0.208 Uiso 0.548(9) 1 calc R U P A 1
C54' C 0.9422(13) 0.1482(10) 0.8133(6) 0.088(4) Uani 0.452(9) 1 d D U P A 2
C55' C 0.9496(16) 0.1471(12) 0.8801(7) 0.099(4) Uani 0.452(9) 1 d D U P A 2
H55' H 1.022801 0.150599 0.897632 0.119 Uiso 0.452(9) 1 calc R U P A 2
C56' C 0.8392(17) 0.1405(11) 0.9184(8) 0.117(4) Uani 0.452(9) 1 d D U P A 2
H56' H 0.833823 0.146978 0.962788 0.140 Uiso 0.452(9) 1 calc R U P A 2
C57' C 0.7390(17) 0.1251(14) 0.8950(9) 0.124(5) Uani 0.452(9) 1 d D U P A 2
H57' H 0.669330 0.117975 0.923689 0.149 Uiso 0.452(9) 1 calc R U P A 2
C58' C 0.7380(17) 0.1199(15) 0.8320(9) 0.108(4) Uani 0.452(9) 1 d D U P A 2
H58' H 0.672336 0.104935 0.815878 0.130 Uiso 0.452(9) 1 calc R U P A 2
C59' C 0.8360(12) 0.1371(7) 0.7919(7) 0.087(3) Uani 0.452(9) 1 d D U P A 2
H59' H 0.830372 0.141760 0.746680 0.105 Uiso 0.452(9) 1 calc R U P A 2
C60' C 1.0453(17) 0.1586(10) 0.7597(7) 0.130(5) Uani 0.452(9) 1 d D U P A 2
H60D H 1.129190 0.138711 0.777735 0.196 Uiso 0.452(9) 1 calc R U P A 2
H60E H 1.026318 0.219107 0.741832 0.196 Uiso 0.452(9) 1 calc R U P A 2
H60F H 1.046136 0.124476 0.725534 0.196 Uiso 0.452(9) 1 calc R U P A 2
C61 C 0.3902(9) 0.0901(7) 0.8321(4) 0.136(4) Uani 0.618(6) 1 d DG U P B 1
C62 C 0.3250(10) 0.1615(5) 0.8629(5) 0.117(4) Uani 0.618(6) 1 d DG U P B 1
H62 H 0.316456 0.217463 0.841078 0.140 Uiso 0.618(6) 1 calc R U P B 1
C63 C 0.2724(10) 0.1512(5) 0.9257(5) 0.165(5) Uani 0.618(6) 1 d DG U P B 1
H63 H 0.227855 0.200002 0.946776 0.198 Uiso 0.618(6) 1 calc R U P B 1
C64 C 0.2850(11) 0.0693(7) 0.9577(4) 0.197(6) Uani 0.618(6) 1 d DG U P B 1
H64 H 0.249009 0.062242 1.000606 0.236 Uiso 0.618(6) 1 calc R U P B 1
C65 C 0.3502(10) -0.0021(5) 0.9269(5) 0.178(5) Uani 0.618(6) 1 d DG U P B 1
H65 H 0.358766 -0.058059 0.948738 0.214 Uiso 0.618(6) 1 calc R U P B 1
C66 C 0.4028(8) 0.0082(6) 0.8641(5) 0.111(3) Uani 0.618(6) 1 d DG U P B 1
H66 H 0.447368 -0.040600 0.843039 0.133 Uiso 0.618(6) 1 calc R U P B 1
C67 C 0.3381(14) 0.1226(7) 0.7621(4) 0.152(5) Uani 0.618(6) 1 d D U P B 1
H67A H 0.252890 0.164549 0.765677 0.228 Uiso 0.618(6) 1 calc R U P B 1
H67B H 0.333207 0.073787 0.742822 0.228 Uiso 0.618(6) 1 calc R U P B 1
H67C H 0.396274 0.149496 0.734917 0.228 Uiso 0.618(6) 1 calc R U P B 1
C61' C 0.3434(15) 0.1010(9) 0.8306(6) 0.085(4) Uani 0.382(6) 1 d D U P B 2
C62' C 0.3622(19) 0.1620(10) 0.8655(7) 0.082(4) Uani 0.382(6) 1 d D U P B 2
H62' H 0.353718 0.218569 0.845119 0.099 Uiso 0.382(6) 1 calc R U P B 2
C63' C 0.3923(16) 0.1400(9) 0.9286(6) 0.102(4) Uani 0.382(6) 1 d D U P B 2
H63' H 0.388231 0.183824 0.953674 0.123 Uiso 0.382(6) 1 calc R U P B 2
C64' C 0.4286(17) 0.0556(10) 0.9564(8) 0.119(5) Uani 0.382(6) 1 d D U P B 2
H64' H 0.443975 0.039162 1.000752 0.143 Uiso 0.382(6) 1 calc R U P B 2
C65' C 0.4402(17) -0.0013(11) 0.9154(10) 0.132(5) Uani 0.382(6) 1 d D U P B 2
H65' H 0.503858 -0.055629 0.920917 0.159 Uiso 0.382(6) 1 calc R U P B 2
C66' C 0.360(2) 0.0181(11) 0.8648(9) 0.135(5) Uani 0.382(6) 1 d D U P B 2
H66' H 0.321196 -0.020883 0.854259 0.162 Uiso 0.382(6) 1 calc R U P B 2
C67' C 0.4637(14) 0.0763(14) 0.7824(8) 0.140(7) Uani 0.382(6) 1 d D U P B 2
H67D H 0.496303 0.125376 0.770313 0.210 Uiso 0.382(6) 1 calc R U P B 2
H67E H 0.440352 0.060231 0.743720 0.210 Uiso 0.382(6) 1 calc R U P B 2
H67F H 0.529994 0.027728 0.802893 0.210 Uiso 0.382(6) 1 calc R U P B 2

loop_
_atom_site_aniso_label
_atom_site_aniso_U_11
_atom_site_aniso_U_22
_atom_site_aniso_U_33
_atom_site_aniso_U_23
_atom_site_aniso_U_13
_atom_site_aniso_U_12
Si1 0.0124(2) 0.0153(3) 0.0124(3) -0.0003(2) -0.00029(19) -0.0043(2)
S1 0.0154(2) 0.0154(2) 0.0138(2) 0.00023(18) 0.00162(18) -0.00344(18)
S2 0.0126(2) 0.0277(3) 0.0151(2) 0.0047(2) -0.00322(18) -0.00754(19)
S3 0.0110(2) 0.0231(3) 0.0159(2) 0.0035(2) -0.00147(18) -0.00645(18)
B1 0.0141(9) 0.0198(11) 0.0154(11) -0.0026(9) 0.0011(8) -0.0049(8)
B2 0.0277(12) 0.0226(13) 0.0207(13) 0.0004(10) 0.0008(10) -0.0140(10)
Br1 0.02180(10) 0.01877(11) 0.03213(13) -0.00745(9) 0.00039(9) -0.00749(8)
Br2 0.01502(9) 0.03035(13) 0.03468(14) -0.00351(10) 0.00161(9) -0.01114(9)
Br3 0.03256(12) 0.02935(13) 0.01329(10) -0.00131(9) 0.00145(9) 0.00082(10)
Br4 0.05801(19) 0.02488(14) 0.0580(2) -0.00520(13) -0.00439(15) -0.02337(13)
Br5 0.03048(12) 0.05490(17) 0.02220(13) 0.00256(11) 0.00481(10) -0.02477(12)
Br6 0.02478(11) 0.03793(14) 0.02132(12) -0.00008(10) -0.00432(9) -0.01517(10)
N1 0.0100(7) 0.0165(8) 0.0124(8) -0.0004(6) -0.0015(6) -0.0050(6)
N2 0.0108(7) 0.0154(8) 0.0145(8) -0.0009(6) -0.0014(6) -0.0043(6)
N3 0.0158(7) 0.0162(8) 0.0130(8) -0.0009(7) 0.0013(6) -0.0043(6)
N4 0.0137(7) 0.0164(8) 0.0152(8) -0.0031(7) 0.0000(6) -0.0049(6)
C1 0.0117(8) 0.0128(9) 0.0142(9) -0.0021(7) 0.0004(7) -0.0043(7)
C2 0.0125(8) 0.0163(9) 0.0133(9) 0.0003(7) -0.0011(7) -0.0048(7)
C3 0.0111(8) 0.0156(9) 0.0138(9) 0.0012(7) -0.0011(7) -0.0042(7)
C4 0.0086(7) 0.0178(10) 0.0136(9) 0.0025(7) -0.0005(7) -0.0037(7)
C5 0.0138(8) 0.0205(10) 0.0155(10) 0.0008(8) -0.0014(7) -0.0081(7)
C6 0.0143(9) 0.0298(12) 0.0250(12) 0.0011(9) -0.0075(8) -0.0098(8)
C7 0.0124(9) 0.0285(12) 0.0278(12) 0.0067(10) -0.0053(8) -0.0046(8)
C8 0.0138(9) 0.0199(11) 0.0244(12) 0.0029(9) -0.0006(8) 0.0003(8)
C9 0.0140(8) 0.0181(10) 0.0157(10) 0.0022(8) -0.0004(7) -0.0052(7)
C10 0.0190(9) 0.0183(10) 0.0205(11) -0.0026(8) -0.0023(8) -0.0030(8)
C11 0.0326(12) 0.0242(12) 0.0303(13) -0.0021(10) -0.0004(10) -0.0121(10)
C12 0.0407(14) 0.0360(15) 0.0228(13) -0.0052(11) 0.0046(11) -0.0125(12)
C13 0.0158(9) 0.0264(11) 0.0225(11) -0.0044(9) -0.0035(8) -0.0085(8)
C14 0.0296(12) 0.0437(16) 0.0237(13) -0.0095(11) -0.0021(10) -0.0121(11)
C15 0.0241(11) 0.0268(13) 0.0431(16) -0.0076(11) -0.0003(11) -0.0117(10)
C16 0.0100(8) 0.0206(10) 0.0110(9) 0.0011(7) -0.0009(7) -0.0059(7)
C17 0.0134(8) 0.0228(11) 0.0145(10) 0.0001(8) -0.0005(7) -0.0046(8)
C18 0.0122(9) 0.0306(13) 0.0258(12) -0.0001(10) -0.0034(8) -0.0016(8)
C19 0.0160(9) 0.0406(14) 0.0289(13) -0.0022(11) -0.0059(9) -0.0121(10)
C20 0.0216(10) 0.0316(13) 0.0242(12) -0.0028(10) -0.0047(9) -0.0147(9)
C21 0.0162(9) 0.0231(11) 0.0133(10) 0.0003(8) -0.0009(7) -0.0083(8)
C22 0.0209(10) 0.0189(10) 0.0211(11) -0.0031(8) -0.0044(8) -0.0079(8)
C23 0.0333(13) 0.0242(13) 0.0442(16) 0.0052(11) -0.0094(12) -0.0111(10)
C24 0.0404(14) 0.0339(14) 0.0271(14) -0.0089(11) 0.0026(11) -0.0044(12)
C25 0.0154(9) 0.0201(11) 0.0253(12) -0.0024(9) 0.0010(8) -0.0033(8)
C26 0.0345(13) 0.0252(13) 0.0319(14) 0.0024(11) 0.0057(11) -0.0018(10)
C27 0.0270(11) 0.0230(12) 0.0254(12) -0.0035(10) 0.0030(9) -0.0021(9)
C28 0.0189(9) 0.0181(10) 0.0126(9) 0.0005(8) 0.0006(8) -0.0063(8)
C29 0.0159(9) 0.0206(10) 0.0147(10) -0.0025(8) -0.0008(7) -0.0059(8)
C30 0.0240(10) 0.0160(10) 0.0134(10) -0.0030(8) 0.0008(8) -0.0064(8)
C31 0.0241(10) 0.0215(11) 0.0186(11) -0.0040(9) 0.0021(9) -0.0028(9)
C32 0.0345(13) 0.0212(12) 0.0275(13) -0.0062(10) -0.0025(10) 0.0025(10)
C33 0.0524(16) 0.0176(12) 0.0334(15) -0.0062(10) -0.0079(12) -0.0074(11)
C34 0.0451(15) 0.0240(12) 0.0312(14) -0.0039(10) -0.0096(12) -0.0160(11)
C35 0.0293(11) 0.0220(11) 0.0186(11) -0.0025(9) -0.0037(9) -0.0095(9)
C36 0.0273(11) 0.0244(12) 0.0244(12) -0.0026(9) -0.0092(9) -0.0107(9)
C37 0.0391(14) 0.0370(15) 0.0279(14) 0.0011(11) -0.0133(11) -0.0107(12)
C38 0.0338(14) 0.0437(17) 0.0484(18) 0.0026(14) -0.0139(13) -0.0217(12)
C39 0.0184(10) 0.0308(13) 0.0405(15) -0.0085(11) 0.0006(10) -0.0018(9)
C40 0.0299(13) 0.061(2) 0.0413(17) -0.0022(15) -0.0087(12) -0.0147(13)
C41 0.0330(15) 0.073(2) 0.053(2) 0.0173(18) 0.0047(14) -0.0170(16)
C42 0.0189(9) 0.0139(10) 0.0188(10) -0.0017(8) 0.0017(8) -0.0023(8)
C43 0.0227(10) 0.0186(11) 0.0190(11) -0.0013(8) -0.0023(8) -0.0008(8)
C44 0.0281(12) 0.0308(13) 0.0272(13) -0.0058(11) -0.0060(10) 0.0075(10)
C45 0.0364(14) 0.0281(13) 0.0319(14) -0.0106(11) -0.0036(11) 0.0111(11)
C46 0.0374(13) 0.0241(12) 0.0258(13) -0.0105(10) -0.0014(10) 0.0012(10)
C47 0.0230(10) 0.0191(11) 0.0190(11) -0.0020(8) -0.0019(8) -0.0042(8)
C48 0.0271(11) 0.0283(12) 0.0229(12) -0.0106(10) -0.0038(9) -0.0028(9)
C49 0.0387(14) 0.0381(15) 0.0212(13) -0.0047(11) -0.0025(11) 0.0017(12)
C50 0.0499(18) 0.0490(18) 0.0493(19) -0.0224(15) -0.0129(15) -0.0154(15)
C51 0.0197(10) 0.0262(12) 0.0202(11) -0.0043(9) -0.0035(8) -0.0024(9)
C52 0.0318(13) 0.0381(15) 0.0233(13) -0.0015(11) -0.0055(10) -0.0030(11)
C53 0.0257(12) 0.0428(16) 0.0376(15) -0.0069(13) -0.0088(11) -0.0083(11)
C54 0.164(10) 0.041(5) 0.093(6) 0.003(5) -0.041(6) -0.035(8)
C55 0.211(10) 0.047(7) 0.106(7) -0.005(7) -0.061(7) -0.059(8)
C56 0.223(11) 0.052(6) 0.099(6) -0.031(6) -0.007(8) -0.017(8)
C57 0.203(11) 0.080(9) 0.102(7) -0.060(7) 0.018(7) -0.004(7)
C58 0.132(8) 0.046(6) 0.133(8) -0.019(6) 0.018(6) 0.024(6)
C59 0.117(8) 0.027(5) 0.120(7) 0.021(6) -0.047(7) 0.007(6)
C60 0.192(14) 0.133(10) 0.099(7) 0.040(8) -0.053(8) -0.069(10)
C54' 0.138(9) 0.031(5) 0.099(7) 0.001(5) -0.026(6) -0.027(7)
C55' 0.166(10) 0.033(7) 0.110(8) -0.027(7) -0.030(7) -0.032(8)
C56' 0.181(11) 0.049(7) 0.102(9) -0.025(7) 0.003(7) -0.006(9)
C57' 0.115(9) 0.071(10) 0.138(9) 0.011(9) 0.008(8) 0.022(7)
C58' 0.107(8) 0.052(9) 0.141(10) 0.007(8) -0.021(8) 0.007(7)
C59' 0.116(8) 0.031(5) 0.102(8) 0.016(6) -0.045(6) -0.004(5)
C60' 0.187(14) 0.107(11) 0.111(10) -0.006(9) -0.011(9) -0.068(12)
C61 0.126(10) 0.152(8) 0.157(8) -0.081(6) 0.000(7) -0.053(8)
C62 0.105(10) 0.103(6) 0.136(7) -0.064(6) -0.021(6) 0.004(6)
C63 0.177(11) 0.144(7) 0.122(7) -0.016(7) -0.025(8) 0.029(9)
C64 0.245(14) 0.165(9) 0.127(9) -0.026(6) 0.000(9) 0.011(11)
C65 0.263(14) 0.161(8) 0.132(7) -0.067(7) -0.043(9) -0.062(9)
C66 0.088(6) 0.101(6) 0.155(7) -0.088(5) -0.016(6) -0.009(5)
C67 0.256(15) 0.137(9) 0.109(7) -0.044(6) 0.048(8) -0.133(10)
C61' 0.117(9) 0.077(7) 0.083(7) -0.051(5) 0.057(6) -0.063(6)
C62' 0.082(9) 0.066(7) 0.103(7) -0.055(6) 0.013(7) -0.015(6)
C63' 0.129(11) 0.095(7) 0.087(7) -0.031(7) 0.025(8) -0.042(8)
C64' 0.126(11) 0.113(9) 0.113(10) -0.024(7) -0.007(9) -0.026(10)
C65' 0.118(11) 0.099(8) 0.198(13) -0.033(8) -0.036(10) -0.044(9)
C66' 0.203(14) 0.096(8) 0.145(11) -0.015(8) -0.026(9) -0.096(10)
C67' 0.104(11) 0.223(19) 0.111(12) -0.102(11) 0.035(9) -0.051(12)

loop_
_atom_type_symbol
_atom_type_description
_atom_type_scat_dispersion_real
_atom_type_scat_dispersion_imag
_atom_type_scat_source
C C 0.0033 0.0016 'International Tables Vol C Tables 4.2.6.8 and 6.1.1.4'
H H 0.0000 0.0000 'International Tables Vol C Tables 4.2.6.8 and 6.1.1.4'
B B 0.0013 0.0007 'International Tables Vol C Tables 4.2.6.8 and 6.1.1.4'
Br Br -0.2901 2.4595 'International Tables Vol C Tables 4.2.6.8 and 6.1.1.4'
N N 0.0061 0.0033 'International Tables Vol C Tables 4.2.6.8 and 6.1.1.4'
S S 0.1246 0.1234 'International Tables Vol C Tables 4.2.6.8 and 6.1.1.4'
Si Si 0.0817 0.0704 'International Tables Vol C Tables 4.2.6.8 and 6.1.1.4'

loop_
_geom_angle_atom_site_label_1
_geom_angle_atom_site_label_2
_geom_angle_atom_site_label_3
_geom_angle
_geom_angle_site_symmetry_1
_geom_angle_site_symmetry_3
_geom_angle_publ_flag
N3 Si1 N4 91.15(8) . . ?
N3 Si1 S2 113.49(6) . . ?
N4 Si1 S2 116.63(6) . . ?
N3 Si1 S3 125.15(7) . . ?
N4 Si1 S3 107.84(6) . . ?
S2 Si1 S3 102.98(3) . . ?
C1 S1 B1 107.44(10) . . ?
C2 S2 Si1 93.66(7) . . ?
C3 S3 Si1 93.26(7) . . ?
S1 B1 Br1 111.59(11) . . ?
S1 B1 Br2 112.55(12) . . ?
Br1 B1 Br2 111.33(11) . . ?
S1 B1 Br3 100.91(11) . . ?
Br1 B1 Br3 111.54(11) . . ?
Br2 B1 Br3 108.45(11) . . ?
C28 B2 Br4 109.81(16) . . ?
C28 B2 Br6 110.17(15) . . ?
Br4 B2 Br6 111.45(13) . . ?
C28 B2 Br5 108.60(15) . . ?
Br4 B2 Br5 109.16(12) . . ?
Br6 B2 Br5 107.59(12) . . ?
C1 N1 C2 108.02(15) . . ?
C1 N1 C16 129.32(17) . . ?
C2 N1 C16 122.03(16) . . ?
C1 N2 C3 109.22(16) . . ?
C1 N2 C4 126.36(17) . . ?
C3 N2 C4 122.08(16) . . ?
C42 N3 C28 121.86(17) . . ?
C42 N3 Si1 124.88(14) . . ?
C28 N3 Si1 111.75(13) . . ?
C29 N4 C30 124.46(18) . . ?
C29 N4 Si1 110.06(14) . . ?
C30 N4 Si1 125.49(14) . . ?
N2 C1 N1 107.36(17) . . ?
N2 C1 S1 121.35(15) . . ?
N1 C1 S1 130.61(14) . . ?
C3 C2 N1 108.05(17) . . ?
C3 C2 S2 124.80(16) . . ?
N1 C2 S2 127.09(14) . . ?
N2 C3 C2 107.34(17) . . ?
N2 C3 S3 127.55(14) . . ?
C2 C3 S3 125.11(16) . . ?
C5 C4 C9 124.04(18) . . ?
C5 C4 N2 119.43(17) . . ?
C9 C4 N2 116.43(17) . . ?
C6 C5 C4 116.25(19) . . ?
C6 C5 C13 119.58(19) . . ?
C4 C5 C13 124.17(18) . . ?
C7 C6 C5 121.5(2) . . ?
C8 C7 C6 120.64(19) . . ?
C7 C8 C9 120.7(2) . . ?
C4 C9 C8 116.83(19) . . ?
C4 C9 C10 123.86(18) . . ?
C8 C9 C10 119.27(19) . . ?
C9 C10 C12 112.39(19) . . ?
C9 C10 C11 110.63(19) . . ?
C12 C10 C11 110.86(19) . . ?
C5 C13 C14 110.60(19) . . ?
C5 C13 C15 110.86(18) . . ?
C14 C13 C15 110.25(19) . . ?
C21 C16 C17 123.72(18) . . ?
C21 C16 N1 116.74(17) . . ?
C17 C16 N1 119.26(18) . . ?
C16 C17 C18 116.5(2) . . ?
C16 C17 C25 125.56(18) . . ?
C18 C17 C25 117.96(19) . . ?
C19 C18 C17 121.7(2) . . ?
C18 C19 C20 120.2(2) . . ?
C19 C20 C21 121.3(2) . . ?
C16 C21 C20 116.51(19) . . ?
C16 C21 C22 124.02(18) . . ?
C20 C21 C22 119.43(19) . . ?
C21 C22 C24 110.01(19) . . ?
C21 C22 C23 112.87(19) . . ?
C24 C22 C23 111.5(2) . . ?
C17 C25 C26 112.7(2) . . ?
C17 C25 C27 110.21(18) . . ?
C26 C25 C27 108.55(18) . . ?
H28 C28 N3 110.5(16) . . ?
H28 C28 C29 107.7(16) . . ?
N3 C28 C29 106.47(17) . . ?
H28 C28 B2 106.7(16) . . ?
N3 C28 B2 115.42(17) . . ?
C29 C28 B2 109.90(18) . . ?
H29 C29 N4 117.6(15) . . ?
H29 C29 C28 125.2(15) . . ?
N4 C29 C28 117.20(19) . . ?
C31 C30 C35 123.6(2) . . ?
C31 C30 N4 119.38(19) . . ?
C35 C30 N4 116.95(18) . . ?
C30 C31 C32 116.4(2) . . ?
C30 C31 C39 123.0(2) . . ?
C32 C31 C39 120.5(2) . . ?
C33 C32 C31 121.4(2) . . ?
C34 C33 C32 120.5(2) . . ?
C33 C34 C35 121.2(2) . . ?
C34 C35 C30 116.6(2) . . ?
C34 C35 C36 121.3(2) . . ?
C30 C35 C36 121.6(2) . . ?
C35 C36 C38 114.8(2) . . ?
C35 C36 C37 108.5(2) . . ?
C38 C36 C37 110.5(2) . . ?
C40 C39 C31 113.7(2) . . ?
C40 C39 C41 110.0(2) . . ?
C31 C39 C41 109.6(2) . . ?
C47 C42 C43 121.33(19) . . ?
C47 C42 N3 119.90(19) . . ?
C43 C42 N3 118.62(18) . . ?
C44 C43 C42 118.3(2) . . ?
C44 C43 C51 117.7(2) . . ?
C42 C43 C51 123.96(19) . . ?
C45 C44 C43 120.9(2) . . ?
C46 C45 C44 120.1(2) . . ?
C45 C46 C47 121.6(2) . . ?
C42 C47 C46 117.7(2) . . ?
C42 C47 C48 123.52(19) . . ?
C46 C47 C48 118.5(2) . . ?
C47 C48 C49 109.0(2) . . ?
C47 C48 C50 113.0(2) . . ?
C49 C48 C50 110.2(2) . . ?
C43 C51 C53 111.5(2) . . ?
C43 C51 C52 111.0(2) . . ?
C53 C51 C52 111.0(2) . . ?
C60 C54 C55 119.3(9) . . ?
C60 C54 C59 120.7(9) . . ?
C55 C54 C59 120.0 . . ?
C56 C55 C54 120.0 . . ?
C55 C56 C57 120.0 . . ?
C58 C57 C56 120.0 . . ?
C57 C58 C59 120.0 . . ?
C58 C59 C54 120.0 . . ?
C59' C54' C60' 114.5(12) . . ?
C59' C54' C55' 119.5(12) . . ?
C60' C54' C55' 126.0(13) . . ?
C56' C55' C54' 114.4(13) . . ?
C57' C56' C55' 123.4(14) . . ?
C56' C57' C58' 121.0(15) . . ?
C59' C58' C57' 117.1(15) . . ?
C58' C59' C54' 123.8(13) . . ?
C62 C61 C66 120.0 . . ?
C62 C61 C67 99.9(7) . . ?
C66 C61 C67 123.7(7) . . ?
C63 C62 C61 120.0 . . ?
C62 C63 C64 120.0 . . ?
C65 C64 C63 120.0 . . ?
C64 C65 C66 120.0 . . ?
C65 C66 C61 120.0 . . ?
C62' C61' C67' 105.7(13) . . ?
C62' C61' C66' 115.5(12) . . ?
C67' C61' C66' 96.9(14) . . ?
C63' C62' C61' 120.5(13) . . ?
C64' C63' C62' 121.5(13) . . ?
C65' C64' C63' 114.2(14) . . ?
C66' C65' C64' 121.1(16) . . ?
C65' C66' C61' 113.9(15) . . ?

loop_
_geom_bond_atom_site_label_1
_geom_bond_atom_site_label_2
_geom_bond_distance
_geom_bond_site_symmetry_2
_geom_bond_publ_flag
Si1 N3 1.6797(18) . ?
Si1 N4 1.8197(18) . ?
Si1 S2 2.1312(7) . ?
Si1 S3 2.1444(8) . ?
S1 C1 1.725(2) . ?
S1 B1 1.932(2) . ?
S2 C2 1.737(2) . ?
S3 C3 1.739(2) . ?
B1 Br1 1.990(2) . ?
B1 Br2 1.996(2) . ?
B1 Br3 2.029(2) . ?
B2 C28 1.656(3) . ?
B2 Br4 1.983(3) . ?
B2 Br6 2.024(3) . ?
B2 Br5 2.045(3) . ?
N1 C1 1.364(2) . ?
N1 C2 1.387(3) . ?
N1 C16 1.456(2) . ?
N2 C1 1.358(2) . ?
N2 C3 1.375(3) . ?
N2 C4 1.462(2) . ?
N3 C42 1.452(3) . ?
N3 C28 1.479(3) . ?
N4 C29 1.293(3) . ?
N4 C30 1.459(3) . ?
C2 C3 1.353(3) . ?
C4 C5 1.399(3) . ?
C4 C9 1.392(3) . ?
C5 C6 1.395(3) . ?
C5 C13 1.513(3) . ?
C6 C7 1.380(3) . ?
C7 C8 1.376(3) . ?
C8 C9 1.407(3) . ?
C9 C10 1.515(3) . ?
C10 C12 1.525(3) . ?
C10 C11 1.525(3) . ?
C13 C14 1.531(3) . ?
C13 C15 1.536(3) . ?
C16 C21 1.408(3) . ?
C16 C17 1.395(3) . ?
C17 C18 1.394(3) . ?
C17 C25 1.521(3) . ?
C18 C19 1.377(3) . ?
C19 C20 1.381(3) . ?
C20 C21 1.391(3) . ?
C21 C22 1.520(3) . ?
C22 C24 1.528(3) . ?
C22 C23 1.525(3) . ?
C25 C26 1.535(3) . ?
C25 C27 1.540(3) . ?
C28 H28 0.95(3) . ?
C28 C29 1.462(3) . ?
C29 H29 0.94(3) . ?
C30 C31 1.405(3) . ?
C30 C35 1.399(3) . ?
C31 C32 1.394(3) . ?
C31 C39 1.518(3) . ?
C32 C33 1.376(4) . ?
C33 C34 1.382(4) . ?
C34 C35 1.390(3) . ?
C35 C36 1.525(3) . ?
C36 C38 1.525(3) . ?
C36 C37 1.528(4) . ?
C39 C40 1.516(4) . ?
C39 C41 1.530(4) . ?
C42 C47 1.397(3) . ?
C42 C43 1.409(3) . ?
C43 C44 1.393(3) . ?
C43 C51 1.518(3) . ?
C44 C45 1.373(4) . ?
C45 C46 1.377(4) . ?
C46 C47 1.397(3) . ?
C47 C48 1.519(3) . ?
C48 C49 1.525(4) . ?
C48 C50 1.536(4) . ?
C51 C53 1.536(3) . ?
C51 C52 1.529(3) . ?
C54 C60 1.501(10) . ?
C54 C55 1.3900 . ?
C54 C59 1.3900 . ?
C55 C56 1.3900 . ?
C56 C57 1.3900 . ?
C57 C58 1.3900 . ?
C58 C59 1.3900 . ?
C54' C59' 1.381(13) . ?
C54' C60' 1.541(12) . ?
C54' C55' 1.414(13) . ?
C55' C56' 1.410(14) . ?
C56' C57' 1.373(15) . ?
C57' C58' 1.344(14) . ?
C58' C59' 1.372(14) . ?
C61 C62 1.3900 . ?
C61 C66 1.3900 . ?
C61 C67 1.595(10) . ?
C62 C63 1.3900 . ?
C63 C64 1.3900 . ?
C64 C65 1.3900 . ?
C65 C66 1.3900 . ?
C61' C62' 1.418(14) . ?
C61' C67' 1.562(12) . ?
C61' C66' 1.415(14) . ?
C62' C63' 1.371(14) . ?
C63' C64' 1.380(14) . ?
C64' C65' 1.343(15) . ?
C65' C66' 1.395(16) . ?

loop_
_geom_torsion_atom_site_label_1
_geom_torsion_atom_site_label_2
_geom_torsion_atom_site_label_3
_geom_torsion_atom_site_label_4
_geom_torsion
_geom_torsion_site_symmetry_1
_geom_torsion_site_symmetry_2
_geom_torsion_site_symmetry_3
_geom_torsion_site_symmetry_4
_geom_torsion_publ_flag
N4 Si1 N3 C42 -149.33(17) . . . . ?
S2 Si1 N3 C42 -29.49(18) . . . . ?
S3 Si1 N3 C42 97.79(17) . . . . ?
N4 Si1 N3 C28 16.76(14) . . . . ?
S2 Si1 N3 C28 136.60(12) . . . . ?
S3 Si1 N3 C28 -96.12(14) . . . . ?
N3 Si1 N4 C29 -9.96(15) . . . . ?
S2 Si1 N4 C29 -127.10(13) . . . . ?
S3 Si1 N4 C29 117.73(13) . . . . ?
N3 Si1 N4 C30 169.89(16) . . . . ?
S2 Si1 N4 C30 52.76(17) . . . . ?
S3 Si1 N4 C30 -62.42(16) . . . . ?
C3 N2 C1 N1 1.1(2) . . . . ?
C4 N2 C1 N1 163.87(17) . . . . ?
C3 N2 C1 S1 -170.41(14) . . . . ?
C4 N2 C1 S1 -7.6(3) . . . . ?
C2 N1 C1 N2 -0.8(2) . . . . ?
C16 N1 C1 N2 -171.74(18) . . . . ?
C2 N1 C1 S1 169.61(16) . . . . ?
C16 N1 C1 S1 -1.3(3) . . . . ?
B1 S1 C1 N2 -121.82(16) . . . . ?
B1 S1 C1 N1 68.9(2) . . . . ?
C1 N1 C2 C3 0.3(2) . . . . ?
C16 N1 C2 C3 171.96(17) . . . . ?
C1 N1 C2 S2 -176.92(15) . . . . ?
C16 N1 C2 S2 -5.2(3) . . . . ?
Si1 S2 C2 C3 4.46(19) . . . . ?
Si1 S2 C2 N1 -178.81(17) . . . . ?
C1 N2 C3 C2 -0.9(2) . . . . ?
C4 N2 C3 C2 -164.60(17) . . . . ?
C1 N2 C3 S3 -179.85(15) . . . . ?
C4 N2 C3 S3 16.5(3) . . . . ?
N1 C2 C3 N2 0.4(2) . . . . ?
S2 C2 C3 N2 177.67(15) . . . . ?
N1 C2 C3 S3 179.36(15) . . . . ?
S2 C2 C3 S3 -3.4(3) . . . . ?
Si1 S3 C3 N2 178.65(18) . . . . ?
Si1 S3 C3 C2 -0.07(19) . . . . ?
C1 N2 C4 C5 98.5(2) . . . . ?
C3 N2 C4 C5 -100.8(2) . . . . ?
C1 N2 C4 C9 -85.1(2) . . . . ?
C3 N2 C4 C9 75.6(2) . . . . ?
C9 C4 C5 C6 -0.6(3) . . . . ?
N2 C4 C5 C6 175.48(18) . . . . ?
C9 C4 C5 C13 179.6(2) . . . . ?
N2 C4 C5 C13 -4.3(3) . . . . ?
C4 C5 C6 C7 -1.5(3) . . . . ?
C13 C5 C6 C7 178.3(2) . . . . ?
C5 C6 C7 C8 2.1(4) . . . . ?
C6 C7 C8 C9 -0.7(3) . . . . ?
C5 C4 C9 C8 2.0(3) . . . . ?
N2 C4 C9 C8 -174.24(18) . . . . ?
C5 C4 C9 C10 -175.7(2) . . . . ?
N2 C4 C9 C10 8.1(3) . . . . ?
C7 C8 C9 C4 -1.3(3) . . . . ?
C7 C8 C9 C10 176.5(2) . . . . ?
C4 C9 C10 C12 -120.5(2) . . . . ?
C8 C9 C10 C12 61.9(3) . . . . ?
C4 C9 C10 C11 115.0(2) . . . . ?
C8 C9 C10 C11 -62.6(3) . . . . ?
C6 C5 C13 C14 59.9(3) . . . . ?
C4 C5 C13 C14 -120.3(2) . . . . ?
C6 C5 C13 C15 -62.7(3) . . . . ?
C4 C5 C13 C15 117.1(2) . . . . ?
C1 N1 C16 C21 69.2(3) . . . . ?
C2 N1 C16 C21 -100.5(2) . . . . ?
C1 N1 C16 C17 -116.6(2) . . . . ?
C2 N1 C16 C17 73.6(3) . . . . ?
C21 C16 C17 C18 -0.6(3) . . . . ?
N1 C16 C17 C18 -174.31(19) . . . . ?
C21 C16 C17 C25 -178.9(2) . . . . ?
N1 C16 C17 C25 7.4(3) . . . . ?
C16 C17 C18 C19 -0.8(3) . . . . ?
C25 C17 C18 C19 177.6(2) . . . . ?
C17 C18 C19 C20 0.6(4) . . . . ?
C18 C19 C20 C21 1.1(4) . . . . ?
C17 C16 C21 C20 2.2(3) . . . . ?
N1 C16 C21 C20 176.02(18) . . . . ?
C17 C16 C21 C22 -175.7(2) . . . . ?
N1 C16 C21 C22 -1.9(3) . . . . ?
C19 C20 C21 C16 -2.4(3) . . . . ?
C19 C20 C21 C22 175.6(2) . . . . ?
C16 C21 C22 C24 92.7(2) . . . . ?
C20 C21 C22 C24 -85.2(3) . . . . ?
C16 C21 C22 C23 -142.0(2) . . . . ?
C20 C21 C22 C23 40.1(3) . . . . ?
C16 C17 C25 C26 -117.7(2) . . . . ?
C18 C17 C25 C26 64.0(3) . . . . ?
C16 C17 C25 C27 120.9(2) . . . . ?
C18 C17 C25 C27 -57.4(3) . . . . ?
C42 N3 C28 H28 30.9(17) . . . . ?
Si1 N3 C28 H28 -135.7(16) . . . . ?
C42 N3 C28 C29 147.50(18) . . . . ?
Si1 N3 C28 C29 -19.1(2) . . . . ?
C42 N3 C28 B2 -90.3(2) . . . . ?
Si1 N3 C28 B2 103.17(18) . . . . ?
Br4 B2 C28 H28 -51.6(17) . . . . ?
Br6 B2 C28 H28 -174.7(17) . . . . ?
Br5 B2 C28 H28 67.7(17) . . . . ?
Br4 B2 C28 N3 71.6(2) . . . . ?
Br6 B2 C28 N3 -51.5(2) . . . . ?
Br5 B2 C28 N3 -169.14(14) . . . . ?
Br4 B2 C28 C29 -168.04(15) . . . . ?
Br6 B2 C28 C29 68.8(2) . . . . ?
Br5 B2 C28 C29 -48.8(2) . . . . ?
C30 N4 C29 H29 0.9(17) . . . . ?
Si1 N4 C29 H29 -179.3(17) . . . . ?
C30 N4 C29 C28 -179.87(18) . . . . ?
Si1 N4 C29 C28 0.0(2) . . . . ?
H28 C28 C29 H29 -50(2) . . . . ?
N3 C28 C29 H29 -169.0(18) . . . . ?
B2 C28 C29 H29 65.4(18) . . . . ?
H28 C28 C29 N4 130.3(17) . . . . ?
N3 C28 C29 N4 11.8(2) . . . . ?
B2 C28 C29 N4 -113.8(2) . . . . ?
C29 N4 C30 C31 -78.1(3) . . . . ?
Si1 N4 C30 C31 102.0(2) . . . . ?
C29 N4 C30 C35 103.5(2) . . . . ?
Si1 N4 C30 C35 -76.4(2) . . . . ?
C35 C30 C31 C32 3.9(3) . . . . ?
N4 C30 C31 C32 -174.4(2) . . . . ?
C35 C30 C31 C39 -171.1(2) . . . . ?
N4 C30 C31 C39 10.7(3) . . . . ?
C30 C31 C32 C33 0.8(4) . . . . ?
C39 C31 C32 C33 175.9(2) . . . . ?
C31 C32 C33 C34 -3.6(4) . . . . ?
C32 C33 C34 C35 1.8(4) . . . . ?
C33 C34 C35 C30 2.6(4) . . . . ?
C33 C34 C35 C36 -169.6(2) . . . . ?
C31 C30 C35 C34 -5.6(3) . . . . ?
N4 C30 C35 C34 172.7(2) . . . . ?
C31 C30 C35 C36 166.6(2) . . . . ?
N4 C30 C35 C36 -15.1(3) . . . . ?
C34 C35 C36 C38 -35.8(3) . . . . ?
C30 C35 C36 C38 152.4(2) . . . . ?
C34 C35 C36 C37 88.4(3) . . . . ?
C30 C35 C36 C37 -83.4(3) . . . . ?
C30 C31 C39 C40 -136.3(2) . . . . ?
C32 C31 C39 C40 49.0(3) . . . . ?
C30 C31 C39 C41 100.2(3) . . . . ?
C32 C31 C39 C41 -74.6(3) . . . . ?
C28 N3 C42 C47 117.7(2) . . . . ?
Si1 N3 C42 C47 -77.5(2) . . . . ?
C28 N3 C42 C43 -66.6(3) . . . . ?
Si1 N3 C42 C43 98.1(2) . . . . ?
C47 C42 C43 C44 -2.7(3) . . . . ?
N3 C42 C43 C44 -178.3(2) . . . . ?
C47 C42 C43 C51 176.2(2) . . . . ?
N3 C42 C43 C51 0.6(3) . . . . ?
C42 C43 C44 C45 1.8(4) . . . . ?
C51 C43 C44 C45 -177.2(3) . . . . ?
C43 C44 C45 C46 0.0(5) . . . . ?
C44 C45 C46 C47 -0.9(5) . . . . ?
C43 C42 C47 C46 1.9(3) . . . . ?
N3 C42 C47 C46 177.4(2) . . . . ?
C43 C42 C47 C48 -172.7(2) . . . . ?
N3 C42 C47 C48 2.8(3) . . . . ?
C45 C46 C47 C42 -0.1(4) . . . . ?
C45 C46 C47 C48 174.8(3) . . . . ?
C42 C47 C48 C49 106.2(3) . . . . ?
C46 C47 C48 C49 -68.4(3) . . . . ?
C42 C47 C48 C50 -131.0(3) . . . . ?
C46 C47 C48 C50 54.5(3) . . . . ?
C44 C43 C51 C53 56.7(3) . . . . ?
C42 C43 C51 C53 -122.3(2) . . . . ?
C44 C43 C51 C52 -67.7(3) . . . . ?
C42 C43 C51 C52 113.4(2) . . . . ?
C60 C54 C55 C56 178.6(12) . . . . ?
C59 C54 C55 C56 0.0 . . . . ?
C54 C55 C56 C57 0.0 . . . . ?
C55 C56 C57 C58 0.0 . . . . ?
C56 C57 C58 C59 0.0 . . . . ?
C57 C58 C59 C54 0.0 . . . . ?
C60 C54 C59 C58 -178.5(12) . . . . ?
C55 C54 C59 C58 0.0 . . . . ?
C59' C54' C55' C56' -4.3(18) . . . . ?
C60' C54' C55' C56' 177.4(16) . . . . ?
C54' C55' C56' C57' 8(2) . . . . ?
C55' C56' C57' C58' -4(2) . . . . ?
C56' C57' C58' C59' -5(2) . . . . ?
C57' C58' C59' C54' 9(3) . . . . ?
C60' C54' C59' C58' 174.5(15) . . . . ?
C55' C54' C59' C58' -4(2) . . . . ?
C66 C61 C62 C63 0.0 . . . . ?
C67 C61 C62 C63 138.7(8) . . . . ?
C61 C62 C63 C64 0.0 . . . . ?
C62 C63 C64 C65 0.0 . . . . ?
C63 C64 C65 C66 0.0 . . . . ?
C64 C65 C66 C61 0.0 . . . . ?
C62 C61 C66 C65 0.0 . . . . ?
C67 C61 C66 C65 -128.6(10) . . . . ?
C67' C61' C62' C63' -107(2) . . . . ?
C66' C61' C62' C63' -1(3) . . . . ?
C61' C62' C63' C64' 12(3) . . . . ?
C62' C63' C64' C65' 5(3) . . . . ?
C63' C64' C65' C66' -34(3) . . . . ?
C64' C65' C66' C61' 45(3) . . . . ?
C62' C61' C66' C65' -25(3) . . . . ?
C67' C61' C66' C65' 86(2) . . . . ?
